data_4331337
loop_
_publ_author_name
'Henry S. La Pierre'
'John Arnold'
'Robert G. Bergman'
'F. Dean Toste'

_publ_section_title
;
 Carbon Monoxide, Isocyanide, and Nitrile Complexes of Cationic, d0
 Vanadium Bisimides: \p-Back Bonding Derived from the \p Symmetry, Bonding
 Metal Bisimido Ligand Orbitals
;
_journal_name_full 'Inorganic Chemistry'
_journal_page_first 13334
_journal_page_last 13344
_journal_paper_doi 10.1021/ic302044q
_journal_volume 51
_journal_year 2012
_chemical_formula_sum 'C20 H48 Cl N2 P2 V'
_chemical_formula_weight 464.93
_chemical_name_systematic
;
 ?
;
_space_group_IT_number 14
_symmetry_cell_setting monoclinic
_symmetry_space_group_name_Hall '-P 2ybc'
_symmetry_space_group_name_H-M 'P 1 21/c 1'
_atom_sites_solution_hydrogens geom
_atom_sites_solution_primary direct
_atom_sites_solution_secondary difmap
_audit_creation_method SHELXL-97
_cell_angle_alpha 90.00
_cell_angle_beta 103.4690(19)
_cell_angle_gamma 90.00
_cell_formula_units_Z 4
_cell_length_a 9.6580(11)
_cell_length_b 14.1320(16)
_cell_length_c 20.637(2)
_cell_measurement_reflns_used 8576
_cell_measurement_temperature 100(2)
_cell_measurement_theta_max 25.37
_cell_measurement_theta_min 2.49
_cell_volume 2739.2(5)
_computing_cell_refinement 'Bruker SAINT'
_computing_data_collection 'Bruker APEX2'
_computing_data_reduction 'Bruker SAINT'
_computing_molecular_graphics ORTEP-32
_computing_publication_material WinGx
_computing_structure_refinement 'SHELXL-97 (Sheldrick, 1997)'
_computing_structure_solution SIR-2004
_diffrn_ambient_temperature 100(2)
_diffrn_detector_area_resol_mean 8.366
_diffrn_measured_fraction_theta_full 0.999
_diffrn_measured_fraction_theta_max 0.996
_diffrn_measurement_device_type 'Bruker APEX-1 CCD'
_diffrn_measurement_method '\f and \w scans'
_diffrn_radiation_monochromator graphite
_diffrn_radiation_source 'fine-focus sealed tube'
_diffrn_radiation_type MoK\a
_diffrn_radiation_wavelength 0.71073
_diffrn_reflns_av_R_equivalents 0.0686
_diffrn_reflns_av_sigmaI/netI 0.0679
_diffrn_reflns_limit_h_max 11
_diffrn_reflns_limit_h_min -11
_diffrn_reflns_limit_k_max 16
_diffrn_reflns_limit_k_min -17
_diffrn_reflns_limit_l_max 24
_diffrn_reflns_limit_l_min -24
_diffrn_reflns_number 20988
_diffrn_reflns_theta_full 25.00
_diffrn_reflns_theta_max 25.40
_diffrn_reflns_theta_min 2.49
_exptl_absorpt_coefficient_mu 0.584
_exptl_absorpt_correction_T_max 0.9548
_exptl_absorpt_correction_T_min 0.9073
_exptl_absorpt_correction_type multi-scan
_exptl_absorpt_process_details SADABS
_exptl_crystal_colour green
_exptl_crystal_density_diffrn 1.127
_exptl_crystal_description block
_exptl_crystal_F_000 1008
_exptl_crystal_size_max 0.17
_exptl_crystal_size_mid 0.15
_exptl_crystal_size_min 0.08
_refine_diff_density_max 0.694
_refine_diff_density_min -0.443
_refine_diff_density_rms 0.084
_refine_ls_extinction_method none
_refine_ls_goodness_of_fit_ref 1.363
_refine_ls_hydrogen_treatment constr
_refine_ls_matrix_type full
_refine_ls_number_parameters 235
_refine_ls_number_reflns 5033
_refine_ls_number_restraints 0
_refine_ls_restrained_S_all 1.363
_refine_ls_R_factor_all 0.1292
_refine_ls_R_factor_gt 0.1002
_refine_ls_shift/su_max 0.000
_refine_ls_shift/su_mean 0.000
_refine_ls_structure_factor_coef Fsqd
_refine_ls_weighting_details 'calc w=1/[\s^2^(Fo^2^)+(0.0460P)^2^+5.1528P] where P=(Fo^2^+2Fc^2^)/3'
_refine_ls_weighting_scheme calc
_refine_ls_wR_factor_gt 0.1581
_refine_ls_wR_factor_ref 0.1654
_reflns_number_gt 4152
_reflns_number_total 5033
_reflns_threshold_expression >2sigma(I)
_cod_data_source_file ic302044q_si_002_2.cif
_cod_data_source_block hsl420
_cod_database_code 4331337

loop_
_symmetry_equiv_pos_as_xyz
'x, y, z'
'-x, y+1/2, -z+1/2'
'-x, -y, -z'
'x, -y-1/2, z-1/2'

loop_
_atom_site_label
_atom_site_type_symbol
_atom_site_fract_x
_atom_site_fract_y
_atom_site_fract_z
_atom_site_U_iso_or_equiv
_atom_site_adp_type
_atom_site_occupancy
_atom_site_symmetry_multiplicity
_atom_site_calc_flag
_atom_site_refinement_flags
C1 C 0.3459(5) 0.0901(3) 0.0773(2) 0.0232(12) Uani 1 1 d .
C2 C 0.4566(6) 0.1355(4) 0.0447(3) 0.0370(15) Uani 1 1 d .
H2A H 0.4124 0.1846 0.0148 0.056 Uiso 1 1 calc R
H2B H 0.4949 0.0883 0.0203 0.056 Uiso 1 1 calc R
H2C H 0.5320 0.1621 0.0785 0.056 Uiso 1 1 calc R
C3 C 0.4139(6) 0.0114(4) 0.1248(3) 0.0348(14) Uani 1 1 d .
H3A H 0.3434 -0.0164 0.1449 0.052 Uiso 1 1 calc R
H3B H 0.4895 0.0372 0.1589 0.052 Uiso 1 1 calc R
H3C H 0.4516 -0.0362 0.1005 0.052 Uiso 1 1 calc R
C4 C 0.2240(6) 0.0483(4) 0.0231(3) 0.0344(14) Uani 1 1 d .
H4A H 0.1812 0.0975 -0.0071 0.052 Uiso 1 1 calc R
H4B H 0.1537 0.0210 0.0435 0.052 Uiso 1 1 calc R
H4C H 0.2613 0.0002 -0.0011 0.052 Uiso 1 1 calc R
C5 C -0.0123(5) 0.0923(4) 0.2052(3) 0.0262(12) Uani 1 1 d .
C6 C 0.0526(6) -0.0052(4) 0.2002(3) 0.0412(16) Uani 1 1 d .
H6A H 0.1452 -0.0082 0.2298 0.062 Uiso 1 1 calc R
H6B H 0.0609 -0.0157 0.1553 0.062 Uiso 1 1 calc R
H6C H -0.0076 -0.0529 0.2122 0.062 Uiso 1 1 calc R
C7 C -0.1596(6) 0.0972(4) 0.1576(3) 0.0395(15) Uani 1 1 d .
H7A H -0.2005 0.1585 0.1607 0.059 Uiso 1 1 calc R
H7B H -0.2200 0.0495 0.1695 0.059 Uiso 1 1 calc R
H7C H -0.1508 0.0867 0.1128 0.059 Uiso 1 1 calc R
C8 C -0.0300(6) 0.1105(4) 0.2767(3) 0.0401(15) Uani 1 1 d .
H8A H -0.0707 0.1720 0.2789 0.060 Uiso 1 1 calc R
H8B H 0.0613 0.1074 0.3074 0.060 Uiso 1 1 calc R
H8C H -0.0917 0.0633 0.2882 0.060 Uiso 1 1 calc R
C9 C -0.0895(6) 0.2159(4) 0.0097(3) 0.0343(14) Uani 1 1 d .
H9A H -0.0453 0.1544 0.0087 0.041 Uiso 1 1 calc R
H9B H -0.1631 0.2087 0.0342 0.041 Uiso 1 1 calc R
C10 C 0.1464(6) 0.3315(4) -0.0050(3) 0.0319(14) Uani 1 1 d .
H10A H 0.1735 0.2745 -0.0251 0.038 Uiso 1 1 calc R
H10B H 0.0837 0.3674 -0.0399 0.038 Uiso 1 1 calc R
C11 C -0.0553(6) 0.4036(4) 0.0641(3) 0.0354(14) Uani 1 1 d .
H11A H 0.0105 0.4545 0.0811 0.043 Uiso 1 1 calc R
H11B H -0.1092 0.4219 0.0201 0.043 Uiso 1 1 calc R
C12 C -0.1574(7) 0.3916(5) 0.1096(3) 0.0489(17) Uani 1 1 d .
H12A H -0.2074 0.4498 0.1115 0.073 Uiso 1 1 calc R
H12B H -0.1048 0.3748 0.1535 0.073 Uiso 1 1 calc R
H12C H -0.2246 0.3424 0.0925 0.073 Uiso 1 1 calc R
C13 C -0.1619(8) 0.2431(6) -0.0623(3) 0.077(3) Uani 1 1 d .
H13A H -0.2306 0.1957 -0.0812 0.115 Uiso 1 1 calc R
H13B H -0.0915 0.2476 -0.0882 0.115 Uiso 1 1 calc R
H13C H -0.2088 0.3030 -0.0626 0.115 Uiso 1 1 calc R
C14 C 0.2780(6) 0.3891(4) 0.0215(3) 0.0381(15) Uani 1 1 d .
H14A H 0.3232 0.4036 -0.0141 0.057 Uiso 1 1 calc R
H14B H 0.3426 0.3537 0.0553 0.057 Uiso 1 1 calc R
H14C H 0.2526 0.4469 0.0403 0.057 Uiso 1 1 calc R
C15 C 0.3969(5) 0.0940(3) 0.3037(2) 0.0250(12) Uani 1 1 d .
H15A H 0.3049 0.0844 0.3140 0.030 Uiso 1 1 calc R
H15B H 0.4068 0.0461 0.2714 0.030 Uiso 1 1 calc R
C16 C 0.5760(5) 0.2217(4) 0.2531(3) 0.0325(13) Uani 1 1 d .
H16A H 0.6410 0.2186 0.2966 0.039 Uiso 1 1 calc R
H16B H 0.5967 0.1685 0.2272 0.039 Uiso 1 1 calc R
C17 C 0.3901(6) 0.2939(4) 0.3303(2) 0.0281(13) Uani 1 1 d .
H17A H 0.4665 0.2789 0.3686 0.034 Uiso 1 1 calc R
H17B H 0.4072 0.3570 0.3154 0.034 Uiso 1 1 calc R
C18 C 0.2497(7) 0.2933(4) 0.3516(3) 0.0428(16) Uani 1 1 d .
H18A H 0.2535 0.3389 0.3865 0.064 Uiso 1 1 calc R
H18B H 0.2333 0.2315 0.3676 0.064 Uiso 1 1 calc R
H18C H 0.1737 0.3094 0.3142 0.064 Uiso 1 1 calc R
C19 C 0.5112(6) 0.0760(4) 0.3670(3) 0.0386(15) Uani 1 1 d .
H19A H 0.5009 0.0131 0.3828 0.058 Uiso 1 1 calc R
H19B H 0.5013 0.1210 0.4005 0.058 Uiso 1 1 calc R
H19C H 0.6036 0.0826 0.3577 0.058 Uiso 1 1 calc R
C20 C 0.6045(7) 0.3129(4) 0.2189(3) 0.0465(17) Uani 1 1 d .
H20A H 0.7017 0.3137 0.2152 0.070 Uiso 1 1 calc R
H20B H 0.5874 0.3662 0.2448 0.070 Uiso 1 1 calc R
H20C H 0.5423 0.3161 0.1753 0.070 Uiso 1 1 calc R
N1 N 0.2895(4) 0.1622(3) 0.11411(18) 0.0185(9) Uani 1 1 d .
N2 N 0.0767(4) 0.1664(3) 0.18757(19) 0.0200(9) Uani 1 1 d .
P1 P 0.04599(14) 0.29701(9) 0.05681(6) 0.0215(3) Uani 1 1 d .
P2 P 0.39377(14) 0.20958(9) 0.26353(6) 0.0180(3) Uani 1 1 d .
Cl1 Cl 0.24141(15) 0.39401(8) 0.18642(6) 0.0278(3) Uani 1 1 d .
V1 V 0.20092(8) 0.22732(5) 0.15986(4) 0.0144(2) Uani 1 1 d .

loop_
_atom_site_aniso_label
_atom_site_aniso_U_11
_atom_site_aniso_U_22
_atom_site_aniso_U_33
_atom_site_aniso_U_23
_atom_site_aniso_U_13
_atom_site_aniso_U_12
C1 0.031(3) 0.020(3) 0.018(3) -0.004(2) 0.003(2) 0.010(2)
C2 0.039(3) 0.045(4) 0.033(3) -0.008(3) 0.017(3) 0.010(3)
C3 0.046(4) 0.026(3) 0.030(3) -0.006(2) 0.005(3) 0.014(3)
C4 0.041(4) 0.031(3) 0.028(3) -0.009(2) 0.000(3) 0.005(3)
C5 0.023(3) 0.026(3) 0.028(3) 0.007(2) 0.003(2) -0.004(2)
C6 0.039(4) 0.022(3) 0.062(4) 0.001(3) 0.010(3) -0.008(3)
C7 0.026(3) 0.044(4) 0.046(4) 0.003(3) 0.005(3) -0.010(3)
C8 0.035(3) 0.045(4) 0.044(4) 0.008(3) 0.017(3) -0.013(3)
C9 0.031(3) 0.032(3) 0.033(3) -0.003(3) -0.007(3) 0.000(3)
C10 0.046(4) 0.032(3) 0.019(3) 0.004(2) 0.010(3) 0.011(3)
C11 0.040(3) 0.031(3) 0.034(3) 0.005(3) 0.005(3) 0.018(3)
C12 0.045(4) 0.049(4) 0.057(4) -0.007(3) 0.022(3) 0.016(3)
C13 0.076(6) 0.076(6) 0.049(4) 0.007(4) -0.041(4) -0.016(5)
C14 0.042(4) 0.043(4) 0.034(3) 0.013(3) 0.017(3) 0.005(3)
C15 0.027(3) 0.019(3) 0.025(3) 0.002(2) 0.000(2) 0.000(2)
C16 0.023(3) 0.041(3) 0.033(3) -0.004(3) 0.006(2) -0.008(3)
C17 0.041(3) 0.024(3) 0.019(3) -0.005(2) 0.005(2) -0.001(3)
C18 0.062(4) 0.046(4) 0.027(3) -0.002(3) 0.022(3) 0.004(3)
C19 0.039(4) 0.036(3) 0.035(3) 0.010(3) -0.003(3) 0.006(3)
C20 0.041(4) 0.044(4) 0.062(4) -0.001(3) 0.026(3) -0.013(3)
N1 0.019(2) 0.021(2) 0.012(2) -0.0033(17) -0.0024(17) 0.0042(18)
N2 0.016(2) 0.023(2) 0.019(2) 0.0019(18) -0.0006(18) 0.0006(18)
P1 0.0263(7) 0.0178(7) 0.0184(7) 0.0023(5) 0.0016(6) 0.0066(6)
P2 0.0212(7) 0.0153(7) 0.0166(7) -0.0013(5) 0.0024(5) -0.0019(6)
Cl1 0.0417(8) 0.0149(6) 0.0265(7) -0.0012(5) 0.0071(6) 0.0007(6)
V1 0.0176(4) 0.0117(4) 0.0132(4) 0.0006(3) 0.0025(3) 0.0008(4)

loop_
_atom_type_symbol
_atom_type_description
_atom_type_scat_dispersion_real
_atom_type_scat_dispersion_imag
_atom_type_scat_source
C C 0.0033 0.0016 'International Tables Vol C Tables 4.2.6.8 and 6.1.1.4'
H H 0.0000 0.0000 'International Tables Vol C Tables 4.2.6.8 and 6.1.1.4'
N N 0.0061 0.0033 'International Tables Vol C Tables 4.2.6.8 and 6.1.1.4'
P P 0.1023 0.0942 'International Tables Vol C Tables 4.2.6.8 and 6.1.1.4'
Cl Cl 0.1484 0.1585 'International Tables Vol C Tables 4.2.6.8 and 6.1.1.4'
V V 0.3005 0.5294 'International Tables Vol C Tables 4.2.6.8 and 6.1.1.4'

loop_
_geom_angle_atom_site_label_1
_geom_angle_atom_site_label_2
_geom_angle_atom_site_label_3
_geom_angle
N1 C1 C3 109.5(4)
N1 C1 C2 108.8(4)
C3 C1 C2 110.3(4)
N1 C1 C4 109.5(4)
C3 C1 C4 109.2(4)
C2 C1 C4 109.5(4)
C1 C2 H2A 109.5
C1 C2 H2B 109.5
H2A C2 H2B 109.5
C1 C2 H2C 109.5
H2A C2 H2C 109.5
H2B C2 H2C 109.5
C1 C3 H3A 109.5
C1 C3 H3B 109.5
H3A C3 H3B 109.5
C1 C3 H3C 109.5
H3A C3 H3C 109.5
H3B C3 H3C 109.5
C1 C4 H4A 109.5
C1 C4 H4B 109.5
H4A C4 H4B 109.5
C1 C4 H4C 109.5
H4A C4 H4C 109.5
H4B C4 H4C 109.5
N2 C5 C6 110.9(4)
N2 C5 C7 108.8(4)
C6 C5 C7 109.4(5)
N2 C5 C8 108.8(4)
C6 C5 C8 110.7(5)
C7 C5 C8 108.2(5)
C5 C6 H6A 109.5
C5 C6 H6B 109.5
H6A C6 H6B 109.5
C5 C6 H6C 109.5
H6A C6 H6C 109.5
H6B C6 H6C 109.5
C5 C7 H7A 109.5
C5 C7 H7B 109.5
H7A C7 H7B 109.5
C5 C7 H7C 109.5
H7A C7 H7C 109.5
H7B C7 H7C 109.5
C5 C8 H8A 109.5
C5 C8 H8B 109.5
H8A C8 H8B 109.5
C5 C8 H8C 109.5
H8A C8 H8C 109.5
H8B C8 H8C 109.5
C13 C9 P1 117.6(4)
C13 C9 H9A 107.9
P1 C9 H9A 107.9
C13 C9 H9B 107.9
P1 C9 H9B 107.9
H9A C9 H9B 107.2
C14 C10 P1 115.5(4)
C14 C10 H10A 108.4
P1 C10 H10A 108.4
C14 C10 H10B 108.4
P1 C10 H10B 108.4
H10A C10 H10B 107.5
C12 C11 P1 113.3(4)
C12 C11 H11A 108.9
P1 C11 H11A 108.9
C12 C11 H11B 108.9
P1 C11 H11B 108.9
H11A C11 H11B 107.7
C11 C12 H12A 109.5
C11 C12 H12B 109.5
H12A C12 H12B 109.5
C11 C12 H12C 109.5
H12A C12 H12C 109.5
H12B C12 H12C 109.5
C9 C13 H13A 109.5
C9 C13 H13B 109.5
H13A C13 H13B 109.5
C9 C13 H13C 109.5
H13A C13 H13C 109.5
H13B C13 H13C 109.5
C10 C14 H14A 109.5
C10 C14 H14B 109.5
H14A C14 H14B 109.5
C10 C14 H14C 109.5
H14A C14 H14C 109.5
H14B C14 H14C 109.5
C19 C15 P2 118.0(4)
C19 C15 H15A 107.8
P2 C15 H15A 107.8
C19 C15 H15B 107.8
P2 C15 H15B 107.8
H15A C15 H15B 107.1
C20 C16 P2 114.6(4)
C20 C16 H16A 108.6
P2 C16 H16A 108.6
C20 C16 H16B 108.6
P2 C16 H16B 108.6
H16A C16 H16B 107.6
C18 C17 P2 113.0(4)
C18 C17 H17A 109.0
P2 C17 H17A 109.0
C18 C17 H17B 109.0
P2 C17 H17B 109.0
H17A C17 H17B 107.8
C17 C18 H18A 109.5
C17 C18 H18B 109.5
H18A C18 H18B 109.5
C17 C18 H18C 109.5
H18A C18 H18C 109.5
H18B C18 H18C 109.5
C15 C19 H19A 109.5
C15 C19 H19B 109.5
H19A C19 H19B 109.5
C15 C19 H19C 109.5
H19A C19 H19C 109.5
H19B C19 H19C 109.5
C16 C20 H20A 109.5
C16 C20 H20B 109.5
H20A C20 H20B 109.5
C16 C20 H20C 109.5
H20A C20 H20C 109.5
H20B C20 H20C 109.5
C1 N1 V1 167.8(4)
C5 N2 V1 164.6(4)
C11 P1 C9 103.3(3)
C11 P1 C10 102.6(3)
C9 P1 C10 102.9(3)
C11 P1 V1 118.83(19)
C9 P1 V1 114.57(18)
C10 P1 V1 112.75(18)
C15 P2 C17 104.0(2)
C15 P2 C16 102.9(3)
C17 P2 C16 102.5(3)
C15 P2 V1 114.05(16)
C17 P2 V1 116.00(18)
C16 P2 V1 115.76(18)
N2 V1 N1 114.0(2)
N2 V1 Cl1 120.65(15)
N1 V1 Cl1 125.40(15)
N2 V1 P1 99.09(13)
N1 V1 P1 91.14(13)
Cl1 V1 P1 80.96(5)
N2 V1 P2 96.08(13)
N1 V1 P2 92.89(13)
Cl1 V1 P2 81.69(5)
P1 V1 P2 161.14(5)

loop_
_geom_bond_atom_site_label_1
_geom_bond_atom_site_label_2
_geom_bond_distance
C1 N1 1.450(6)
C1 C3 1.527(7)
C1 C2 1.531(8)
C1 C4 1.541(7)
C2 H2A 0.9600
C2 H2B 0.9600
C2 H2C 0.9600
C3 H3A 0.9600
C3 H3B 0.9600
C3 H3C 0.9600
C4 H4A 0.9600
C4 H4B 0.9600
C4 H4C 0.9600
C5 N2 1.454(6)
C5 C6 1.527(8)
C5 C7 1.530(7)
C5 C8 1.546(8)
C6 H6A 0.9600
C6 H6B 0.9600
C6 H6C 0.9600
C7 H7A 0.9600
C7 H7B 0.9600
C7 H7C 0.9600
C8 H8A 0.9600
C8 H8B 0.9600
C8 H8C 0.9600
C9 C13 1.536(8)
C9 P1 1.838(5)
C9 H9A 0.9700
C9 H9B 0.9700
C10 C14 1.502(8)
C10 P1 1.838(5)
C10 H10A 0.9700
C10 H10B 0.9700
C11 C12 1.522(8)
C11 P1 1.822(5)
C11 H11A 0.9700
C11 H11B 0.9700
C12 H12A 0.9600
C12 H12B 0.9600
C12 H12C 0.9600
C13 H13A 0.9600
C13 H13B 0.9600
C13 H13C 0.9600
C14 H14A 0.9600
C14 H14B 0.9600
C14 H14C 0.9600
C15 C19 1.524(7)
C15 P2 1.828(5)
C15 H15A 0.9700
C15 H15B 0.9700
C16 C20 1.523(8)
C16 P2 1.831(5)
C16 H16A 0.9700
C16 H16B 0.9700
C17 C18 1.519(8)
C17 P2 1.829(5)
C17 H17A 0.9700
C17 H17B 0.9700
C18 H18A 0.9600
C18 H18B 0.9600
C18 H18C 0.9600
C19 H19A 0.9600
C19 H19B 0.9600
C19 H19C 0.9600
C20 H20A 0.9600
C20 H20B 0.9600
C20 H20C 0.9600
N1 V1 1.687(4)
N2 V1 1.681(4)
P1 V1 2.4999(14)
P2 V1 2.5006(14)
Cl1 V1 2.4296(14)
